data_7701713
loop_
_publ_author_name
'Kristinsd\'ottir, Lilja'
'Oldroyd, Nicola L.'
'Grabiner, Rachel'
'Knights, Alastair W.'
'Heilmann, Andreas'
'Protchenko, Andrey V.'
'Niu, Haoyu'
'Kolychev, Eugene L.'
'Campos, Jes\'us'
'Hicks, Jamie'
'Christensen, Kirsten E.'
'Aldridge, Simon'

_publ_section_title
;
 Synthetic, structural and reaction chemistry of N-heterocyclic germylene
 and stannylene compounds featuring N-boryl substituents.
;
_journal_issue 31
_journal_name_full 'Dalton transactions (Cambridge, England : 2003)'
_journal_page_first 11951
_journal_page_last 11960
_journal_paper_doi 10.1039/c9dt02449b
_journal_volume 48
_journal_year 2019
_chemical_formula_moiety 'C58 H78 B2 N6'
_chemical_formula_sum 'C58 H78 B2 N6'
_chemical_formula_weight 880.88
_space_group_crystal_system monoclinic
_space_group_IT_number 14
_space_group_name_Hall '-P 2ybc'
_space_group_name_H-M_alt 'P 1 21/c 1'
_atom_sites_solution_hydrogens geom
_audit_creation_method SHELXL-2018/3
_audit_update_record
;
2019-06-09 deposited with the CCDC.	2019-07-18 downloaded from the CCDC.
;
_cell_angle_alpha 90
_cell_angle_beta 90.5040(10)
_cell_angle_gamma 90
_cell_formula_units_Z 4
_cell_length_a 10.91100(10)
_cell_length_b 12.82550(10)
_cell_length_c 38.0195(5)
_cell_measurement_reflns_used 23325
_cell_measurement_temperature 150(2)
_cell_measurement_theta_max 76.2125
_cell_measurement_theta_min 3.4460
_cell_volume 5320.21(9)
_computing_cell_refinement
;
CrysAlisPro, Agilent Technologies,
Version 1.171.36.32 (release 02-08-2013 CrysAlis171 .NET)
(compiled Aug  2 2013,16:46:58)
;
_computing_data_collection
;
CrysAlisPro, Agilent Technologies,
Version 1.171.36.32 (release 02-08-2013 CrysAlis171 .NET)
(compiled Aug  2 2013,16:46:58)
;
_computing_data_reduction
;
CrysAlisPro, Agilent Technologies,
Version 1.171.36.32 (release 02-08-2013 CrysAlis171 .NET)
(compiled Aug  2 2013,16:46:58)
;
_computing_structure_refinement 'SHELXL-2018/3 (Sheldrick, 2018)'
_computing_structure_solution 'SHELXT 2018/2 (Sheldrick, 2018)'
_diffrn_ambient_temperature 150(2)
_diffrn_detector_area_resol_mean 10.4102
_diffrn_measured_fraction_theta_full 1.000
_diffrn_measured_fraction_theta_max 0.995
_diffrn_measurement_device_type 'SuperNova, Dual, Cu at zero, Atlas'
_diffrn_measurement_method '\w scans'
_diffrn_radiation_type CuK\a
_diffrn_radiation_wavelength 1.54184
_diffrn_reflns_av_R_equivalents 0.0273
_diffrn_reflns_av_unetI/netI 0.0166
_diffrn_reflns_Laue_measured_fraction_full 1.000
_diffrn_reflns_Laue_measured_fraction_max 0.995
_diffrn_reflns_limit_h_max 13
_diffrn_reflns_limit_h_min -11
_diffrn_reflns_limit_k_max 15
_diffrn_reflns_limit_k_min -16
_diffrn_reflns_limit_l_max 47
_diffrn_reflns_limit_l_min -47
_diffrn_reflns_number 62493
_diffrn_reflns_point_group_measured_fraction_full 1.000
_diffrn_reflns_point_group_measured_fraction_max 0.995
_diffrn_reflns_theta_full 67.684
_diffrn_reflns_theta_max 76.214
_diffrn_reflns_theta_min 3.637
_diffrn_source 'SuperNova (Cu) X-ray Source'
_exptl_absorpt_coefficient_mu 0.480
_exptl_absorpt_correction_T_max 1.00000
_exptl_absorpt_correction_T_min 0.92655
_exptl_absorpt_correction_type multi-scan
_exptl_absorpt_process_details
;
CrysAlisPro, Agilent Technologies,
Version 1.171.36.32 (release 02-08-2013 CrysAlis171 .NET)
(compiled Aug  2 2013,16:46:58)
Empirical absorption correction using spherical harmonics,
 implemented in SCALE3 ABSPACK scaling algorithm.
;
_exptl_crystal_colour colourless
_exptl_crystal_density_diffrn 1.100
_exptl_crystal_description block
_exptl_crystal_F_000 1912
_exptl_crystal_size_max 0.180
_exptl_crystal_size_mid 0.160
_exptl_crystal_size_min 0.120
_refine_diff_density_max 0.406
_refine_diff_density_min -0.307
_refine_diff_density_rms 0.036
_refine_ls_extinction_method none
_refine_ls_goodness_of_fit_ref 1.024
_refine_ls_hydrogen_treatment constr
_refine_ls_matrix_type full
_refine_ls_number_parameters 701
_refine_ls_number_reflns 11074
_refine_ls_number_restraints 224
_refine_ls_restrained_S_all 1.033
_refine_ls_R_factor_all 0.0500
_refine_ls_R_factor_gt 0.0436
_refine_ls_shift/su_max 0.001
_refine_ls_shift/su_mean 0.000
_refine_ls_structure_factor_coef Fsqd
_refine_ls_weighting_details 'w=1/[\s^2^(Fo^2^)+(0.0581P)^2^+1.4563P] where P=(Fo^2^+2Fc^2^)/3'
_refine_ls_weighting_scheme calc
_refine_ls_wR_factor_gt 0.1113
_refine_ls_wR_factor_ref 0.1169
_reflns_Friedel_coverage 0.000
_reflns_number_gt 9667
_reflns_number_total 11074
_reflns_threshold_expression 'I > 2\s(I)'
_oxford_structure_analysis_title 125nloek16_a
_cod_data_source_file c9dt02449b2.cif
_cod_data_source_block (L3)H2
_cod_original_sg_symbol_H-M 'P 21/c'
_cod_database_code 7701713
_shelx_shelxl_version_number 2018/3
_shelx_space_group_comment
;
The symmetry employed for this shelxl refinement is uniquely defined
by the following loop, which should always be used as a source of
symmetry information in preference to the above space-group names.
They are only intended as comments.
;
_shelx_estimated_absorpt_t_min 0.919
_shelx_estimated_absorpt_t_max 0.945

loop_
_space_group_symop_operation_xyz
'x, y, z'
'-x, y+1/2, -z+1/2'
'-x, -y, -z'
'x, -y-1/2, z-1/2'

loop_
_atom_site_label
_atom_site_type_symbol
_atom_site_fract_x
_atom_site_fract_y
_atom_site_fract_z
_atom_site_U_iso_or_equiv
_atom_site_adp_type
_atom_site_occupancy
_atom_site_site_symmetry_order
_atom_site_calc_flag
_atom_site_refinement_flags_posn
_atom_site_refinement_flags_adp
_atom_site_refinement_flags_occupancy
_atom_site_disorder_assembly
_atom_site_disorder_group
N1 N 0.62239(8) 0.63177(7) 0.40219(2) 0.02584(19) Uani 1 1 d . . . . .
H1 H 0.576249 0.604046 0.385555 0.031 Uiso 1 1 calc R U . . .
N2 N 0.73555(9) 0.48949(7) 0.35540(2) 0.0278(2) Uani 1 1 d . . . . .
H2 H 0.698795 0.544342 0.346253 0.033 Uiso 1 1 calc R U . . .
N3 N 0.46077(9) 0.76977(8) 0.41424(3) 0.0300(2) Uani 1 1 d . . . . .
N4 N 0.65472(9) 0.81505(7) 0.43062(2) 0.02732(19) Uani 1 1 d . . . . .
N5 N 0.76104(9) 0.29060(7) 0.34045(2) 0.0278(2) Uani 1 1 d . . . . .
N6 N 0.71060(8) 0.40349(7) 0.29617(2) 0.02641(19) Uani 1 1 d . . . . .
C1 C 0.72573(9) 0.57345(8) 0.41295(3) 0.0237(2) Uani 1 1 d . . . . .
C2 C 0.77334(11) 0.58348(9) 0.44692(3) 0.0310(2) Uani 1 1 d . . . . .
H2A H 0.736006 0.630675 0.462826 0.037 Uiso 1 1 calc R U . . .
C3 C 0.87414(12) 0.52592(10) 0.45793(3) 0.0368(3) Uani 1 1 d . . . . .
H3 H 0.905548 0.534146 0.481150 0.044 Uiso 1 1 calc R U . . .
C4 C 0.92884(11) 0.45663(9) 0.43514(3) 0.0344(3) Uani 1 1 d . . . . .
H4 H 0.996765 0.415849 0.442738 0.041 Uiso 1 1 calc R U . . .
C5 C 0.88397(10) 0.44705(9) 0.40115(3) 0.0291(2) Uani 1 1 d . . . . .
H5 H 0.923665 0.401248 0.385255 0.035 Uiso 1 1 calc R U . . .
C6 C 0.78192(9) 0.50309(8) 0.38975(3) 0.0238(2) Uani 1 1 d . . . . .
C7 C 0.35430(10) 0.72088(9) 0.39990(3) 0.0307(2) Uani 1 1 d . . . . .
C8 C 0.31646(11) 0.74637(10) 0.36573(3) 0.0337(3) Uani 1 1 d . . . . .
C9 C 0.21365(12) 0.69568(13) 0.35189(4) 0.0465(3) Uani 1 1 d . . . . .
H9 H 0.186424 0.711587 0.328698 0.056 Uiso 1 1 calc R U . . .
C10 C 0.15127(13) 0.62302(14) 0.37137(5) 0.0575(4) Uani 1 1 d . . . . .
H10 H 0.081945 0.588570 0.361528 0.069 Uiso 1 1 calc R U . . .
C11 C 0.18913(14) 0.60008(14) 0.40518(5) 0.0595(4) Uani 1 1 d . . . . .
H11 H 0.144633 0.550278 0.418444 0.071 Uiso 1 1 calc R U . . .
C12 C 0.29102(13) 0.64816(12) 0.42033(4) 0.0441(3) Uani 1 1 d D . . . .
C13 C 0.3247(10) 0.6355(7) 0.45920(15) 0.0556(15) Uani 0.517(16) 1 d D U P A 1
H13 H 0.399558 0.679538 0.462330 0.067 Uiso 0.517(16) 1 calc R U P A 1
C13A C 0.3350(12) 0.6162(7) 0.45685(18) 0.0590(17) Uani 0.483(16) 1 d D U P A 2
H13A H 0.425672 0.626523 0.458571 0.071 Uiso 0.483(16) 1 calc R U P A 2
C14 C 0.3670(11) 0.5268(7) 0.46903(19) 0.085(2) Uani 0.517(16) 1 d D U P A 1
H14A H 0.300541 0.477019 0.464564 0.127 Uiso 0.517(16) 1 calc R U P A 1
H14B H 0.389611 0.525134 0.494029 0.127 Uiso 0.517(16) 1 calc R U P A 1
H14C H 0.438255 0.507967 0.454866 0.127 Uiso 0.517(16) 1 calc R U P A 1
C14A C 0.3060(11) 0.5043(5) 0.4637(2) 0.0729(19) Uani 0.483(16) 1 d D U P A 2
H14D H 0.216848 0.494856 0.464173 0.109 Uiso 0.483(16) 1 calc R U P A 2
H14E H 0.341192 0.483541 0.486485 0.109 Uiso 0.483(16) 1 calc R U P A 2
H14F H 0.340776 0.460980 0.445085 0.109 Uiso 0.483(16) 1 calc R U P A 2
C15 C 0.2346(8) 0.6797(6) 0.4855(3) 0.0596(16) Uani 0.517(16) 1 d D U P A 1
H15A H 0.154952 0.645340 0.482485 0.089 Uiso 0.517(16) 1 calc R U P A 1
H15B H 0.225260 0.754799 0.481550 0.089 Uiso 0.517(16) 1 calc R U P A 1
H15C H 0.265379 0.667512 0.509439 0.089 Uiso 0.517(16) 1 calc R U P A 1
C15A C 0.2723(12) 0.6901(6) 0.4820(3) 0.069(2) Uani 0.483(16) 1 d D U P A 2
H15D H 0.183394 0.686484 0.478331 0.103 Uiso 0.483(16) 1 calc R U P A 2
H15E H 0.300621 0.761419 0.477611 0.103 Uiso 0.483(16) 1 calc R U P A 2
H15F H 0.292372 0.670284 0.506244 0.103 Uiso 0.483(16) 1 calc R U P A 2
C16 C 0.38458(13) 0.82628(11) 0.34379(4) 0.0414(3) Uani 1 1 d . . . . .
H16 H 0.446570 0.860319 0.359549 0.050 Uiso 1 1 calc R U . . .
C17 C 0.3010(2) 0.91151(18) 0.32977(7) 0.0832(7) Uani 1 1 d . . . . .
H17A H 0.239609 0.880904 0.313895 0.125 Uiso 1 1 calc R U . . .
H17B H 0.349728 0.962927 0.316919 0.125 Uiso 1 1 calc R U . . .
H17C H 0.259799 0.945756 0.349437 0.125 Uiso 1 1 calc R U . . .
C18 C 0.45458(17) 0.77342(15) 0.31405(4) 0.0589(4) Uani 1 1 d . . . . .
H18A H 0.515574 0.725504 0.324039 0.088 Uiso 1 1 calc R U . . .
H18B H 0.495993 0.826492 0.299914 0.088 Uiso 1 1 calc R U . . .
H18C H 0.397064 0.734382 0.299119 0.088 Uiso 1 1 calc R U . . .
C19 C 0.45971(11) 0.87082(10) 0.42832(3) 0.0349(3) Uani 1 1 d . . . . .
H19 H 0.389200 0.913684 0.430554 0.042 Uiso 1 1 calc R U . . .
C20 C 0.57342(11) 0.89733(9) 0.43808(3) 0.0337(3) Uani 1 1 d . . . . .
H20 H 0.596054 0.961934 0.448497 0.040 Uiso 1 1 calc R U . . .
C21 C 0.78454(10) 0.83084(8) 0.43244(3) 0.0267(2) Uani 1 1 d . . . . .
C22 C 0.84260(11) 0.83985(9) 0.46538(3) 0.0307(2) Uani 1 1 d . . . . .
C23 C 0.96906(12) 0.85644(10) 0.46602(4) 0.0383(3) Uani 1 1 d . . . . .
H23 H 1.010318 0.864071 0.487976 0.046 Uiso 1 1 calc R U . . .
C24 C 1.03506(12) 0.86193(11) 0.43533(4) 0.0413(3) Uani 1 1 d . . . . .
H24 H 1.121221 0.872338 0.436343 0.050 Uiso 1 1 calc R U . . .
C25 C 0.97644(12) 0.85235(10) 0.40301(4) 0.0372(3) Uani 1 1 d . . . . .
H25 H 1.023019 0.855609 0.382042 0.045 Uiso 1 1 calc R U . . .
C26 C 0.85016(11) 0.83802(9) 0.40089(3) 0.0298(2) Uani 1 1 d . . . . .
C27 C 0.78461(12) 0.83550(10) 0.36536(3) 0.0342(3) Uani 1 1 d . . . . .
H27 H 0.712848 0.787715 0.367967 0.041 Uiso 1 1 calc R U . . .
C28 C 0.73318(18) 0.94231(13) 0.35657(4) 0.0557(4) Uani 1 1 d . . . . .
H28A H 0.682307 0.966730 0.376021 0.084 Uiso 1 1 calc R U . . .
H28B H 0.683231 0.937878 0.335072 0.084 Uiso 1 1 calc R U . . .
H28C H 0.800777 0.991351 0.352933 0.084 Uiso 1 1 calc R U . . .
C29 C 0.86183(18) 0.79169(16) 0.33589(4) 0.0631(5) Uani 1 1 d . . . . .
H29A H 0.811417 0.784887 0.314554 0.095 Uiso 1 1 calc R U . . .
H29B H 0.893420 0.723036 0.342737 0.095 Uiso 1 1 calc R U . . .
H29C H 0.930566 0.838832 0.331332 0.095 Uiso 1 1 calc R U . . .
C30 C 0.77264(13) 0.83037(10) 0.49967(3) 0.0369(3) Uani 1 1 d . . . . .
H30 H 0.688246 0.804657 0.493975 0.044 Uiso 1 1 calc R U . . .
C31 C 0.83263(16) 0.75251(12) 0.52498(4) 0.0487(3) Uani 1 1 d . . . . .
H31A H 0.843300 0.685447 0.513032 0.073 Uiso 1 1 calc R U . . .
H31B H 0.780252 0.743033 0.545539 0.073 Uiso 1 1 calc R U . . .
H31C H 0.912775 0.779158 0.532571 0.073 Uiso 1 1 calc R U . . .
C32 C 0.76069(16) 0.93622(12) 0.51804(4) 0.0516(4) Uani 1 1 d . . . . .
H32A H 0.842519 0.964202 0.523134 0.077 Uiso 1 1 calc R U . . .
H32B H 0.715895 0.927485 0.540075 0.077 Uiso 1 1 calc R U . . .
H32C H 0.716011 0.984657 0.502661 0.077 Uiso 1 1 calc R U . . .
C33 C 0.78597(10) 0.23464(8) 0.37238(3) 0.0271(2) Uani 1 1 d . . . . .
C34 C 0.69134(12) 0.22048(9) 0.39662(3) 0.0351(3) Uani 1 1 d . . . . .
C35 C 0.71846(14) 0.16687(10) 0.42764(4) 0.0415(3) Uani 1 1 d . . . . .
H35 H 0.656272 0.157971 0.444716 0.050 Uiso 1 1 calc R U . . .
C36 C 0.83339(14) 0.12662(10) 0.43404(3) 0.0409(3) Uani 1 1 d . . . . .
H36 H 0.849747 0.090105 0.455305 0.049 Uiso 1 1 calc R U . . .
C37 C 0.92503(12) 0.13927(9) 0.40956(3) 0.0350(3) Uani 1 1 d . . . . .
H37 H 1.003712 0.110133 0.413982 0.042 Uiso 1 1 calc R U . . .
C38 C 0.90369(11) 0.19418(9) 0.37844(3) 0.0290(2) Uani 1 1 d . . . . .
C39 C 1.0057(2) 0.20756(17) 0.35266(10) 0.0362(6) Uani 0.866(3) 1 d D U P B 1
H39 H 0.977876 0.257732 0.334110 0.043 Uiso 0.866(3) 1 calc R U P B 1
C39A C 1.0142(12) 0.1948(9) 0.3478(9) 0.040(2) Uani 0.134(3) 1 d D U P B 2
H39A H 0.972901 0.185407 0.324437 0.048 Uiso 0.134(3) 1 calc R U P B 2
C40 C 1.03340(18) 0.10353(15) 0.33496(5) 0.0513(5) Uani 0.866(3) 1 d D U P B 1
H40A H 1.052225 0.051089 0.352957 0.077 Uiso 0.866(3) 1 calc R U P B 1
H40B H 1.103890 0.111610 0.319396 0.077 Uiso 0.866(3) 1 calc R U P B 1
H40C H 0.961861 0.081086 0.321155 0.077 Uiso 0.866(3) 1 calc R U P B 1
C40A C 1.1088(11) 0.1072(7) 0.3516(3) 0.051(2) Uani 0.134(3) 1 d D U P B 2
H40D H 1.156744 0.102180 0.330005 0.077 Uiso 0.134(3) 1 calc R U P B 2
H40E H 1.066526 0.041027 0.355776 0.077 Uiso 0.134(3) 1 calc R U P B 2
H40F H 1.163665 0.122473 0.371507 0.077 Uiso 0.134(3) 1 calc R U P B 2
C41 C 1.12282(14) 0.25139(16) 0.36991(5) 0.0539(5) Uani 0.866(3) 1 d D U P B 1
H41A H 1.103152 0.315587 0.382652 0.081 Uiso 0.866(3) 1 calc R U P B 1
H41B H 1.183270 0.266608 0.351707 0.081 Uiso 0.866(3) 1 calc R U P B 1
H41C H 1.156666 0.199901 0.386383 0.081 Uiso 0.866(3) 1 calc R U P B 1
C41A C 1.0807(10) 0.3000(7) 0.3468(3) 0.050(2) Uani 0.134(3) 1 d D U P B 2
H41D H 1.125217 0.310765 0.368961 0.075 Uiso 0.134(3) 1 calc R U P B 2
H41E H 1.020649 0.356040 0.343438 0.075 Uiso 0.134(3) 1 calc R U P B 2
H41F H 1.138665 0.300410 0.327225 0.075 Uiso 0.134(3) 1 calc R U P B 2
C42 C 0.5600(9) 0.2543(9) 0.3869(3) 0.0474(11) Uani 0.543(12) 1 d D U P C 1
H42 H 0.565064 0.294087 0.364295 0.057 Uiso 0.543(12) 1 calc R U P C 1
C42A C 0.5640(12) 0.2609(12) 0.3910(3) 0.0518(14) Uani 0.457(12) 1 d D U P C 2
H42A H 0.568695 0.326937 0.377146 0.062 Uiso 0.457(12) 1 calc R U P C 2
C43 C 0.5061(4) 0.3278(5) 0.41409(19) 0.0696(14) Uani 0.543(12) 1 d D U P C 1
H43A H 0.422972 0.347941 0.406808 0.104 Uiso 0.543(12) 1 calc R U P C 1
H43B H 0.557428 0.390262 0.416043 0.104 Uiso 0.543(12) 1 calc R U P C 1
H43C H 0.503020 0.292579 0.436932 0.104 Uiso 0.543(12) 1 calc R U P C 1
C43A C 0.4958(6) 0.2835(8) 0.42528(18) 0.0753(17) Uani 0.457(12) 1 d D U P C 2
H43D H 0.482184 0.218034 0.437974 0.113 Uiso 0.457(12) 1 calc R U P C 2
H43E H 0.416680 0.316077 0.419794 0.113 Uiso 0.457(12) 1 calc R U P C 2
H43F H 0.544891 0.330704 0.439959 0.113 Uiso 0.457(12) 1 calc R U P C 2
C44 C 0.4758(7) 0.1614(4) 0.3801(2) 0.0667(15) Uani 0.543(12) 1 d D U P C 1
H44A H 0.467977 0.120516 0.401768 0.100 Uiso 0.543(12) 1 calc R U P C 1
H44B H 0.510450 0.117513 0.361598 0.100 Uiso 0.543(12) 1 calc R U P C 1
H44C H 0.394734 0.186397 0.372668 0.100 Uiso 0.543(12) 1 calc R U P C 1
C44A C 0.4947(8) 0.1797(7) 0.3692(2) 0.0630(16) Uani 0.457(12) 1 d D U P C 2
H44D H 0.536282 0.169821 0.346656 0.094 Uiso 0.457(12) 1 calc R U P C 2
H44E H 0.410740 0.203895 0.364824 0.094 Uiso 0.457(12) 1 calc R U P C 2
H44F H 0.492764 0.113438 0.381959 0.094 Uiso 0.457(12) 1 calc R U P C 2
C45 C 0.74208(11) 0.23537(9) 0.30887(3) 0.0314(2) Uani 1 1 d . . . . .
H45 H 0.749512 0.161959 0.306331 0.038 Uiso 1 1 calc R U . . .
C46 C 0.71205(11) 0.30147(9) 0.28294(3) 0.0304(2) Uani 1 1 d . . . . .
H46 H 0.694494 0.282268 0.259290 0.037 Uiso 1 1 calc R U . . .
C47 C 0.68991(10) 0.49313(9) 0.27457(3) 0.0271(2) Uani 1 1 d . . . . .
C48 C 0.79127(11) 0.55422(10) 0.26466(3) 0.0327(2) Uani 1 1 d . . . . .
C49 C 0.76880(14) 0.64227(11) 0.24405(4) 0.0416(3) Uani 1 1 d . . . . .
H49 H 0.835133 0.686110 0.237641 0.050 Uiso 1 1 calc R U . . .
C50 C 0.65149(15) 0.66666(11) 0.23282(4) 0.0464(3) Uani 1 1 d . . . . .
H50 H 0.638226 0.725989 0.218320 0.056 Uiso 1 1 calc R U . . .
C51 C 0.55367(13) 0.60552(11) 0.24251(3) 0.0416(3) Uani 1 1 d . . . . .
H51 H 0.473656 0.623205 0.234458 0.050 Uiso 1 1 calc R U . . .
C52 C 0.56975(11) 0.51804(10) 0.26393(3) 0.0320(2) Uani 1 1 d . . . . .
C53 C 0.46222(11) 0.45094(10) 0.27522(4) 0.0382(3) Uani 1 1 d . . . . .
H53 H 0.488561 0.376494 0.273308 0.046 Uiso 1 1 calc R U . . .
C54 C 0.34855(14) 0.46435(15) 0.25182(5) 0.0591(4) Uani 1 1 d . . . . .
H54A H 0.313752 0.533920 0.255458 0.089 Uiso 1 1 calc R U . . .
H54B H 0.287580 0.411371 0.257905 0.089 Uiso 1 1 calc R U . . .
H54C H 0.371484 0.456338 0.227102 0.089 Uiso 1 1 calc R U . . .
C55 C 0.42717(13) 0.47007(13) 0.31350(4) 0.0465(3) Uani 1 1 d . . . . .
H55A H 0.499343 0.460267 0.328667 0.070 Uiso 1 1 calc R U . . .
H55B H 0.363057 0.420716 0.320314 0.070 Uiso 1 1 calc R U . . .
H55C H 0.396638 0.541500 0.316073 0.070 Uiso 1 1 calc R U . . .
C56 C 0.92134(12) 0.52323(12) 0.27505(4) 0.0410(3) Uani 1 1 d . . . . .
H56 H 0.919762 0.500422 0.300195 0.049 Uiso 1 1 calc R U . . .
C57 C 1.01486(14) 0.61179(14) 0.27225(4) 0.0538(4) Uani 1 1 d . . . . .
H57A H 1.025844 0.630249 0.247461 0.081 Uiso 1 1 calc R U . . .
H57B H 1.093421 0.589070 0.282312 0.081 Uiso 1 1 calc R U . . .
H57C H 0.985160 0.672743 0.285174 0.081 Uiso 1 1 calc R U . . .
C58 C 0.96533(13) 0.43078(13) 0.25322(5) 0.0539(4) Uani 1 1 d . . . . .
H58A H 0.909916 0.371559 0.256596 0.081 Uiso 1 1 calc R U . . .
H58B H 1.048331 0.411267 0.260760 0.081 Uiso 1 1 calc R U . . .
H58C H 0.965979 0.450199 0.228291 0.081 Uiso 1 1 calc R U . . .
B1 B 0.58417(11) 0.73148(10) 0.41542(3) 0.0256(2) Uani 1 1 d . . . . .
B2 B 0.73941(11) 0.39943(10) 0.33313(3) 0.0254(2) Uani 1 1 d . . . . .

loop_
_atom_site_aniso_label
_atom_site_aniso_U_11
_atom_site_aniso_U_22
_atom_site_aniso_U_33
_atom_site_aniso_U_23
_atom_site_aniso_U_13
_atom_site_aniso_U_12
N1 0.0261(4) 0.0246(4) 0.0267(4) -0.0042(3) -0.0075(3) 0.0021(3)
N2 0.0349(5) 0.0230(4) 0.0254(4) -0.0009(3) -0.0054(4) 0.0057(4)
N3 0.0265(5) 0.0296(5) 0.0339(5) -0.0068(4) -0.0039(4) 0.0035(4)
N4 0.0281(5) 0.0244(4) 0.0293(5) -0.0054(4) -0.0043(4) 0.0033(4)
N5 0.0316(5) 0.0243(4) 0.0273(5) -0.0019(4) -0.0070(4) 0.0035(4)
N6 0.0286(4) 0.0252(4) 0.0253(4) -0.0023(3) -0.0052(3) 0.0048(4)
C1 0.0250(5) 0.0207(5) 0.0254(5) 0.0013(4) -0.0037(4) -0.0010(4)
C2 0.0386(6) 0.0286(5) 0.0255(5) -0.0014(4) -0.0061(4) 0.0016(5)
C3 0.0434(7) 0.0359(6) 0.0310(6) 0.0027(5) -0.0158(5) 0.0003(5)
C4 0.0295(5) 0.0289(6) 0.0445(7) 0.0042(5) -0.0140(5) 0.0016(4)
C5 0.0248(5) 0.0240(5) 0.0384(6) -0.0013(4) -0.0043(4) 0.0004(4)
C6 0.0246(5) 0.0213(5) 0.0253(5) 0.0008(4) -0.0032(4) -0.0022(4)
C7 0.0232(5) 0.0325(6) 0.0364(6) -0.0039(5) 0.0005(4) 0.0024(4)
C8 0.0273(5) 0.0380(6) 0.0359(6) -0.0069(5) -0.0015(4) 0.0016(5)
C9 0.0330(6) 0.0576(9) 0.0487(8) -0.0130(7) -0.0087(6) -0.0009(6)
C10 0.0316(7) 0.0607(10) 0.0801(12) -0.0137(8) -0.0048(7) -0.0136(7)
C11 0.0388(8) 0.0566(9) 0.0833(12) 0.0084(9) 0.0092(8) -0.0148(7)
C12 0.0357(6) 0.0453(7) 0.0513(8) 0.0067(6) 0.0049(6) 0.0004(6)
C13 0.057(3) 0.056(3) 0.054(2) 0.023(2) 0.010(2) 0.013(2)
C13A 0.058(3) 0.061(3) 0.058(3) 0.021(2) 0.004(2) 0.012(3)
C14 0.112(5) 0.078(4) 0.065(3) 0.014(3) 0.012(3) 0.041(4)
C14A 0.108(5) 0.054(3) 0.056(3) 0.020(2) 0.020(3) 0.021(3)
C15 0.077(4) 0.055(3) 0.047(3) 0.006(2) 0.013(3) 0.015(2)
C15A 0.102(6) 0.061(3) 0.044(3) 0.010(2) -0.001(4) 0.007(3)
C16 0.0439(7) 0.0447(7) 0.0355(6) 0.0007(5) -0.0026(5) -0.0018(6)
C17 0.0770(13) 0.0684(13) 0.1044(17) 0.0338(12) 0.0033(12) 0.0173(11)
C18 0.0694(11) 0.0632(10) 0.0445(8) -0.0003(7) 0.0146(7) -0.0091(8)
C19 0.0324(6) 0.0306(6) 0.0415(7) -0.0086(5) -0.0019(5) 0.0086(5)
C20 0.0365(6) 0.0266(5) 0.0380(6) -0.0093(5) -0.0028(5) 0.0051(5)
C21 0.0281(5) 0.0215(5) 0.0304(5) -0.0035(4) -0.0054(4) 0.0010(4)
C22 0.0349(6) 0.0257(5) 0.0313(6) -0.0034(4) -0.0076(5) 0.0003(4)
C23 0.0362(6) 0.0376(6) 0.0407(7) -0.0049(5) -0.0147(5) -0.0007(5)
C24 0.0283(6) 0.0423(7) 0.0533(8) -0.0058(6) -0.0068(5) -0.0014(5)
C25 0.0344(6) 0.0353(6) 0.0420(7) -0.0056(5) 0.0032(5) -0.0003(5)
C26 0.0331(6) 0.0244(5) 0.0317(6) -0.0040(4) -0.0028(4) 0.0008(4)
C27 0.0417(6) 0.0332(6) 0.0275(6) -0.0033(4) -0.0022(5) -0.0046(5)
C28 0.0774(11) 0.0460(8) 0.0432(8) -0.0016(6) -0.0244(7) 0.0070(8)
C29 0.0758(11) 0.0803(12) 0.0332(7) -0.0134(8) 0.0000(7) 0.0176(9)
C30 0.0457(7) 0.0369(6) 0.0280(6) -0.0049(5) -0.0058(5) -0.0044(5)
C31 0.0697(10) 0.0453(8) 0.0310(6) -0.0002(6) -0.0157(6) -0.0061(7)
C32 0.0722(10) 0.0442(8) 0.0385(7) -0.0118(6) 0.0042(7) -0.0022(7)
C33 0.0322(5) 0.0210(5) 0.0280(5) -0.0014(4) -0.0044(4) 0.0005(4)
C34 0.0384(6) 0.0252(5) 0.0419(7) -0.0019(5) 0.0049(5) 0.0008(5)
C35 0.0565(8) 0.0319(6) 0.0362(7) -0.0011(5) 0.0128(6) -0.0040(6)
C36 0.0634(9) 0.0321(6) 0.0271(6) 0.0025(5) -0.0055(5) -0.0047(6)
C37 0.0424(6) 0.0296(6) 0.0329(6) 0.0013(5) -0.0118(5) 0.0020(5)
C38 0.0321(6) 0.0250(5) 0.0298(5) 0.0000(4) -0.0057(4) 0.0008(4)
C39 0.0302(8) 0.0399(9) 0.0386(15) 0.0074(8) 0.0008(8) 0.0093(6)
C39A 0.030(3) 0.046(3) 0.044(4) 0.007(3) 0.010(3) 0.003(3)
C40 0.0547(11) 0.0565(10) 0.0430(9) -0.0013(8) 0.0153(8) 0.0140(8)
C40A 0.041(4) 0.055(4) 0.057(4) 0.001(4) 0.010(4) 0.016(4)
C41 0.0277(7) 0.0645(11) 0.0695(12) -0.0008(9) 0.0025(7) 0.0031(7)
C41A 0.043(4) 0.049(4) 0.060(5) -0.003(4) 0.014(4) 0.002(4)
C42 0.0346(19) 0.039(2) 0.069(2) 0.0045(17) 0.0139(19) 0.0094(16)
C42A 0.039(2) 0.044(2) 0.073(3) 0.010(2) 0.011(2) 0.002(2)
C43 0.0506(18) 0.051(2) 0.107(3) -0.004(2) 0.029(2) 0.0156(17)
C43A 0.057(2) 0.079(4) 0.091(3) -0.005(3) 0.027(2) 0.017(3)
C44 0.039(2) 0.057(2) 0.104(4) 0.007(3) -0.010(3) 0.0003(17)
C44A 0.035(3) 0.075(3) 0.079(3) 0.002(3) -0.006(2) 0.002(2)
C45 0.0359(6) 0.0246(5) 0.0334(6) -0.0066(4) -0.0080(5) 0.0036(4)
C46 0.0337(6) 0.0292(6) 0.0282(5) -0.0074(4) -0.0072(4) 0.0036(4)
C47 0.0323(6) 0.0268(5) 0.0222(5) -0.0026(4) -0.0035(4) 0.0058(4)
C48 0.0375(6) 0.0340(6) 0.0267(5) -0.0031(4) 0.0009(4) 0.0021(5)
C49 0.0544(8) 0.0347(6) 0.0359(6) 0.0015(5) 0.0086(6) 0.0010(6)
C50 0.0666(9) 0.0363(7) 0.0362(7) 0.0080(5) 0.0051(6) 0.0164(6)
C51 0.0472(7) 0.0429(7) 0.0344(6) 0.0012(5) -0.0052(5) 0.0212(6)
C52 0.0344(6) 0.0335(6) 0.0281(5) -0.0051(4) -0.0044(4) 0.0095(5)
C53 0.0288(6) 0.0375(6) 0.0480(7) -0.0045(5) -0.0080(5) 0.0072(5)
C54 0.0345(7) 0.0755(11) 0.0671(10) -0.0111(9) -0.0168(7) 0.0106(7)
C55 0.0363(7) 0.0523(8) 0.0510(8) 0.0049(6) 0.0027(6) -0.0006(6)
C56 0.0328(6) 0.0531(8) 0.0370(6) 0.0006(6) 0.0001(5) -0.0027(6)
C57 0.0434(8) 0.0640(10) 0.0541(9) -0.0197(7) 0.0075(6) -0.0121(7)
C58 0.0333(7) 0.0468(8) 0.0817(11) -0.0044(8) 0.0035(7) 0.0046(6)
B1 0.0270(6) 0.0262(6) 0.0234(5) -0.0014(4) -0.0038(4) 0.0019(5)
B2 0.0241(5) 0.0257(6) 0.0266(6) -0.0014(4) -0.0034(4) 0.0033(4)

loop_
_atom_type_symbol
_atom_type_description
_atom_type_scat_dispersion_real
_atom_type_scat_dispersion_imag
_atom_type_scat_source
C C 0.0181 0.0091 'International Tables Vol C Tables 4.2.6.8 and 6.1.1.4'
H H 0.0000 0.0000 'International Tables Vol C Tables 4.2.6.8 and 6.1.1.4'
N N 0.0311 0.0180 'International Tables Vol C Tables 4.2.6.8 and 6.1.1.4'
B B 0.0090 0.0039 'International Tables Vol C Tables 4.2.6.8 and 6.1.1.4'

loop_
_geom_angle_atom_site_label_1
_geom_angle_atom_site_label_2
_geom_angle_atom_site_label_3
_geom_angle
C1 N1 B1 127.15(9)
C6 N2 B2 129.50(9)
C19 N3 C7 122.92(10)
C19 N3 B1 108.40(10)
C7 N3 B1 128.59(10)
C20 N4 C21 120.57(9)
C20 N4 B1 107.66(9)
C21 N4 B1 130.60(9)
C45 N5 C33 119.70(9)
C45 N5 B2 107.44(9)
C33 N5 B2 132.62(9)
C46 N6 C47 123.14(9)
C46 N6 B2 108.29(9)
C47 N6 B2 128.49(9)
C2 C1 C6 118.65(10)
C2 C1 N1 120.68(10)
C6 C1 N1 120.67(9)
C3 C2 C1 121.27(11)
C4 C3 C2 119.96(11)
C3 C4 C5 119.48(11)
C4 C5 C6 121.39(11)
C5 C6 C1 119.22(10)
C5 C6 N2 120.34(10)
C1 C6 N2 120.43(9)
C8 C7 C12 121.89(12)
C8 C7 N3 119.06(11)
C12 C7 N3 119.05(11)
C9 C8 C7 118.11(12)
C9 C8 C16 120.17(12)
C7 C8 C16 121.72(11)
C10 C9 C8 120.85(14)
C9 C10 C11 120.10(14)
C10 C11 C12 121.55(15)
C11 C12 C7 117.49(14)
C11 C12 C13A 120.2(5)
C7 C12 C13A 122.2(5)
C11 C12 C13 122.5(4)
C7 C12 C13 119.5(4)
C14 C13 C15 112.3(5)
C14 C13 C12 114.0(5)
C15 C13 C12 116.5(8)
C14A C13A C15A 113.2(6)
C14A C13A C12 110.7(6)
C15A C13A C12 105.4(8)
C17 C16 C8 112.55(14)
C17 C16 C18 111.24(15)
C8 C16 C18 110.91(12)
C20 C19 N3 109.30(10)
C19 C20 N4 109.76(10)
C22 C21 C26 121.80(11)
C22 C21 N4 119.56(10)
C26 C21 N4 118.63(10)
C23 C22 C21 117.80(11)
C23 C22 C30 120.04(11)
C21 C22 C30 122.16(11)
C24 C23 C22 121.11(11)
C23 C24 C25 120.38(12)
C24 C25 C26 120.79(12)
C25 C26 C21 118.09(11)
C25 C26 C27 120.73(11)
C21 C26 C27 121.11(10)
C29 C27 C28 112.27(13)
C29 C27 C26 113.81(12)
C28 C27 C26 110.25(10)
C22 C30 C31 112.08(12)
C22 C30 C32 111.41(11)
C31 C30 C32 109.22(11)
C34 C33 C38 121.53(11)
C34 C33 N5 119.08(10)
C38 C33 N5 119.39(10)
C35 C34 C33 117.89(12)
C35 C34 C42A 118.7(5)
C33 C34 C42A 123.4(5)
C35 C34 C42 122.2(4)
C33 C34 C42 119.6(4)
C36 C35 C34 121.38(12)
C35 C36 C37 120.06(12)
C36 C37 C38 120.96(12)
C37 C38 C33 118.16(11)
C37 C38 C39 119.53(15)
C33 C38 C39 122.31(14)
C37 C38 C39A 118.3(7)
C33 C38 C39A 123.0(8)
C38 C39 C40 109.83(17)
C38 C39 C41 112.4(2)
C40 C39 C41 109.94(17)
C40A C39A C41A 109.3(7)
C40A C39A C38 114.6(16)
C41A C39A C38 111.4(15)
C43 C42 C44 111.2(5)
C43 C42 C34 112.0(7)
C44 C42 C34 112.2(9)
C34 C42A C44A 107.2(9)
C34 C42A C43A 113.7(11)
C44A C42A C43A 110.5(6)
C46 C45 N5 110.04(10)
C45 C46 N6 109.28(10)
C52 C47 C48 121.93(11)
C52 C47 N6 119.37(10)
C48 C47 N6 118.71(10)
C49 C48 C47 117.76(12)
C49 C48 C56 121.06(12)
C47 C48 C56 121.15(11)
C50 C49 C48 120.98(13)
C51 C50 C49 120.43(12)
C50 C51 C52 121.31(12)
C51 C52 C47 117.56(12)
C51 C52 C53 121.75(11)
C47 C52 C53 120.69(11)
C52 C53 C55 112.24(11)
C52 C53 C54 113.33(13)
C55 C53 C54 109.12(12)
C48 C56 C58 110.99(11)
C48 C56 C57 114.11(13)
C58 C56 C57 108.98(12)
N3 B1 N1 124.70(10)
N3 B1 N4 104.86(10)
N1 B1 N4 130.38(10)
N2 B2 N6 122.74(10)
N2 B2 N5 132.19(10)
N6 B2 N5 104.93(9)

loop_
_geom_bond_atom_site_label_1
_geom_bond_atom_site_label_2
_geom_bond_distance
N1 C1 1.4106(13)
N1 B1 1.4373(15)
N2 C6 1.4072(13)
N2 B2 1.4330(15)
N3 C19 1.4021(15)
N3 C7 1.4244(15)
N3 B1 1.4335(15)
N4 C20 1.4091(15)
N4 C21 1.4319(14)
N4 B1 1.4379(15)
N5 C45 1.4079(14)
N5 C33 1.4342(14)
N5 B2 1.4423(15)
N6 C46 1.4020(14)
N6 C47 1.4296(14)
N6 B2 1.4383(15)
C1 C2 1.3936(15)
C1 C6 1.4063(15)
C2 C3 1.3864(17)
C3 C4 1.3806(19)
C4 C5 1.3834(17)
C5 C6 1.3913(15)
C7 C8 1.3986(17)
C7 C12 1.3998(18)
C8 C9 1.3956(18)
C8 C16 1.5196(19)
C9 C10 1.375(2)
C10 C11 1.378(3)
C11 C12 1.392(2)
C12 C13A 1.521(6)
C12 C13 1.528(6)
C13 C14 1.514(6)
C13 C15 1.518(6)
C13A C14A 1.493(7)
C13A C15A 1.514(6)
C16 C17 1.517(2)
C16 C18 1.529(2)
C19 C20 1.3360(18)
C21 C22 1.4033(15)
C21 C26 1.4053(17)
C22 C23 1.3962(18)
C22 C30 1.5212(18)
C23 C24 1.378(2)
C24 C25 1.3859(19)
C25 C26 1.3916(17)
C26 C27 1.5233(16)
C27 C29 1.516(2)
C27 C28 1.517(2)
C30 C31 1.5299(19)
C30 C32 1.5328(19)
C33 C34 1.4018(17)
C33 C38 1.4025(16)
C34 C35 1.3947(19)
C34 C42A 1.496(17)
C34 C42 1.540(13)
C35 C36 1.376(2)
C36 C37 1.382(2)
C37 C38 1.3946(16)
C38 C39 1.500(3)
C38 C39A 1.68(3)
C39 C40 1.526(3)
C39 C41 1.538(3)
C39A C40A 1.531(8)
C39A C41A 1.532(8)
C42 C43 1.522(6)
C42 C44 1.526(6)
C42A C44A 1.529(7)
C42A C43A 1.532(7)
C45 C46 1.3389(17)
C47 C52 1.4055(16)
C47 C48 1.4094(17)
C48 C49 1.3950(18)
C48 C56 1.5226(17)
C49 C50 1.382(2)
C50 C51 1.377(2)
C51 C52 1.3966(18)
C52 C53 1.5199(19)
C53 C55 1.528(2)
C53 C54 1.5298(18)
C56 C58 1.527(2)
C56 C57 1.531(2)
